data_7208352
loop_
_publ_author_name
'Jarvis, A. G.'
'Sparkes, H. A.'
'Tallentire, S. E.'
'Hatcher, L. E.'
'Warren, M. R.'
'Raithby, P. R.'
'Allan, D. R.'
'Whitwood, A. C.'
'Cockett, M. C. R.'
'Duckett, S. B.'
'Clark, J. L.'
'Fairlamb, I. J. S.'

_publ_section_title
;
 Photochemical-mediated solid-state [2+2]-cycloaddition reactions of an
 unsymmetrical dibenzylidene acetone (monothiophos-dba)
;
_journal_issue 17
_journal_name_full CrystEngComm
_journal_page_first 5564
_journal_paper_doi 10.1039/c2ce25480h
_journal_volume 14
_journal_year 2012
_chemical_formula_moiety 'C29 H23 O P S'
_chemical_formula_sum 'C29 H23 O P S'
_chemical_formula_weight 450.5
_chemical_name_systematic
;
?
;
_space_group_IT_number 14
_symmetry_cell_setting monoclinic
_symmetry_space_group_name_Hall '-P 2yn'
_symmetry_space_group_name_H-M 'P 1 21/n 1'
_atom_sites_solution_hydrogens geom
_atom_sites_solution_primary direct
_atom_sites_solution_secondary difmap
_audit_creation_method SHELXL-97
_cell_angle_alpha 90.00
_cell_angle_beta 102.273(2)
_cell_angle_gamma 90.00
_cell_formula_units_Z 4
_cell_length_a 9.3801(2)
_cell_length_b 17.2580(2)
_cell_length_c 14.7370(3)
_cell_measurement_reflns_used 34683
_cell_measurement_temperature 180(2)
_cell_measurement_theta_max 30.4392
_cell_measurement_theta_min 3.0594
_cell_volume 2331.13(8)
_computing_structure_refinement 'SHELXL-97 (Sheldrick, 1997)'
_computing_structure_solution 'SHELXS-97 (Sheldrick, 1990)'
_diffrn_ambient_temperature 180(2)
_diffrn_detector_area_resol_mean 10.3795
_diffrn_measured_fraction_theta_full 0.993
_diffrn_measured_fraction_theta_max 0.993
_diffrn_measurement_device_type 'Xcalibur, Atlas, Gemini ultra'
_diffrn_measurement_method '\w scans'
_diffrn_orient_matrix_UB_11 0.0447346000
_diffrn_orient_matrix_UB_12 -0.0007367000
_diffrn_orient_matrix_UB_13 0.0452913000
_diffrn_orient_matrix_UB_21 -0.0533844000
_diffrn_orient_matrix_UB_22 0.0215673000
_diffrn_orient_matrix_UB_23 0.0168256000
_diffrn_orient_matrix_UB_31 -0.0338005000
_diffrn_orient_matrix_UB_32 -0.0349866000
_diffrn_orient_matrix_UB_33 0.0094210000
_diffrn_radiation_monochromator graphite
_diffrn_radiation_source 'Enhance (Mo) X-ray Source'
_diffrn_radiation_type MoK\a
_diffrn_radiation_wavelength 0.71073
_diffrn_reflns_av_R_equivalents 0.0515
_diffrn_reflns_av_sigmaI/netI 0.1662
_diffrn_reflns_limit_h_max 12
_diffrn_reflns_limit_h_min -13
_diffrn_reflns_limit_k_max 23
_diffrn_reflns_limit_k_min -24
_diffrn_reflns_limit_l_max 20
_diffrn_reflns_limit_l_min -21
_diffrn_reflns_number 19733
_diffrn_reflns_theta_full 30.51
_diffrn_reflns_theta_max 30.4392
_diffrn_reflns_theta_min 3.0594
_exptl_absorpt_coefficient_mu 0.227
_exptl_absorpt_correction_T_max 1.00000
_exptl_absorpt_correction_T_min 0.97715
_exptl_absorpt_correction_type multi-scan
_exptl_absorpt_process_details
;
CrysAlisPro, Oxford Diffraction Ltd.,
Version 1.171.33.55 (release 05-01-2010 CrysAlis171 .NET)
(compiled Jan 5 2010,16:28:46)
Empirical absorption correction using spherical harmonics,
implemented in SCALE3 ABSPACK scaling algorithm.
;
_exptl_crystal_colour yellow
_exptl_crystal_density_diffrn 1.284
_exptl_crystal_density_method 'not measured'
_exptl_crystal_description plate
_exptl_crystal_F_000 944
_exptl_crystal_size_max 0.22
_exptl_crystal_size_mid 0.10
_exptl_crystal_size_min 0.05
_refine_diff_density_max 0.251
_refine_diff_density_min -0.253
_refine_diff_density_rms 0.041
_refine_ls_extinction_method none
_refine_ls_goodness_of_fit_ref 0.835
_refine_ls_hydrogen_treatment constr
_refine_ls_matrix_type full
_refine_ls_number_parameters 398
_refine_ls_number_reflns 7072
_refine_ls_number_restraints 18
_refine_ls_restrained_S_all 0.835
_refine_ls_R_factor_all 0.1299
_refine_ls_R_factor_gt 0.0496
_refine_ls_shift/su_max 0.001
_refine_ls_shift/su_mean 0.000
_refine_ls_structure_factor_coef Fsqd
_refine_ls_weighting_details 'calc w=1/[\s^2^(Fo^2^)+(0.0505P)^2^+0.0000P] where P=(Fo^2^+2Fc^2^)/3'
_refine_ls_weighting_scheme calc
_refine_ls_wR_factor_gt 0.1030
_refine_ls_wR_factor_ref 0.1176
_reflns_number_gt 3055
_reflns_number_total 7072
_reflns_threshold_expression >2sigma(I)
_cod_data_source_file c2ce25480h.txt
_cod_data_source_block 180K
_cod_original_cell_volume 2331.13(7)
_cod_database_code 7208352

loop_
_symmetry_equiv_pos_as_xyz
'x, y, z'
'-x+1/2, y+1/2, -z+1/2'
'-x, -y, -z'
'x-1/2, -y-1/2, z-1/2'

loop_
_atom_site_label
_atom_site_type_symbol
_atom_site_fract_x
_atom_site_fract_y
_atom_site_fract_z
_atom_site_U_iso_or_equiv
_atom_site_adp_type
_atom_site_occupancy
_atom_site_symmetry_multiplicity
_atom_site_calc_flag
_atom_site_refinement_flags
_atom_site_disorder_assembly
_atom_site_disorder_group
S1 S 0.91756(6) -0.01490(3) 0.22272(4) 0.05298(18) Uani 1 1 d . A .
P1 P 0.98698(6) 0.09228(3) 0.23548(4) 0.03685(14) Uani 1 1 d . . .
O1 O 0.6266(7) 0.0432(4) 0.4422(5) 0.0520(18) Uani 0.308(4) 1 d P A 1
C1 C 1.0703(2) 0.12045(10) 0.14052(14) 0.0394(5) Uani 1 1 d . A .
C2 C 1.1219(2) 0.06369(12) 0.08958(16) 0.0533(6) Uani 1 1 d . . .
H2 H 1.1093 0.0106 0.1030 0.064 Uiso 1 1 calc R A .
C3 C 1.1914(3) 0.08366(14) 0.01952(17) 0.0646(7) Uani 1 1 d . A .
H3 H 1.2264 0.0442 -0.0150 0.078 Uiso 1 1 calc R . .
C4 C 1.2105(3) 0.15971(15) -0.00084(17) 0.0636(7) Uani 1 1 d . . .
H4 H 1.2597 0.1729 -0.0488 0.076 Uiso 1 1 calc R A .
C5 C 1.1587(3) 0.21680(13) 0.04793(18) 0.0659(7) Uani 1 1 d . A .
H5 H 1.1705 0.2696 0.0330 0.079 Uiso 1 1 calc R . .
C6 C 1.0894(3) 0.19784(11) 0.11876(17) 0.0581(6) Uani 1 1 d . . .
H6 H 1.0546 0.2377 0.1528 0.070 Uiso 1 1 calc R A .
C7 C 0.8400(2) 0.16090(10) 0.23402(12) 0.0359(4) Uani 1 1 d . A .
C8 C 0.6989(2) 0.13817(12) 0.19485(16) 0.0560(6) Uani 1 1 d . . .
H8 H 0.6810 0.0868 0.1722 0.067 Uiso 1 1 calc R A .
C9 C 0.5837(3) 0.18935(15) 0.18819(19) 0.0762(8) Uani 1 1 d . A .
H9 H 0.4871 0.1730 0.1618 0.091 Uiso 1 1 calc R . .
C10 C 0.6097(3) 0.26369(14) 0.21985(18) 0.0668(7) Uani 1 1 d . . .
H10 H 0.5311 0.2993 0.2144 0.080 Uiso 1 1 calc R A .
C11 C 0.7485(3) 0.28681(12) 0.25924(16) 0.0586(6) Uani 1 1 d . A .
H11 H 0.7659 0.3384 0.2811 0.070 Uiso 1 1 calc R . .
C12 C 0.8635(2) 0.23564(11) 0.26737(14) 0.0449(5) Uani 1 1 d . . .
H12 H 0.9592 0.2519 0.2960 0.054 Uiso 1 1 calc R A .
C13 C 1.1033(13) 0.1162(5) 0.3553(7) 0.021(2) Uani 0.308(4) 1 d PD A 1
C14 C 1.2468(11) 0.1319(5) 0.3518(6) 0.036(2) Uani 0.308(4) 1 d PD A 1
H14 H 1.2753 0.1328 0.2937 0.044 Uiso 0.308(4) 1 calc PR A 1
C15 C 1.3487(10) 0.1464(5) 0.4326(7) 0.046(3) Uani 0.308(4) 1 d PD A 1
H15 H 1.4474 0.1567 0.4304 0.056 Uiso 0.308(4) 1 calc PR A 1
C16 C 1.3064(11) 0.1458(5) 0.5156(7) 0.040(2) Uani 0.308(4) 1 d PD A 1
H16 H 1.3753 0.1569 0.5712 0.048 Uiso 0.308(4) 1 calc PR A 1
C17 C 1.1654(10) 0.1293(4) 0.5188(6) 0.041(2) Uani 0.308(4) 1 d PD A 1
H17 H 1.1386 0.1285 0.5775 0.049 Uiso 0.308(4) 1 calc PR A 1
C18 C 1.0585(8) 0.1134(4) 0.4389(5) 0.0321(17) Uani 0.308(4) 1 d PD A 1
C19 C 0.9062(7) 0.0941(4) 0.4453(4) 0.0389(18) Uani 0.308(4) 1 d P A 1
H19 H 0.8370 0.0916 0.3880 0.047 Uiso 0.308(4) 1 calc PR A 1
C20 C 0.8536(12) 0.0795(7) 0.5234(6) 0.039(3) Uani 0.308(4) 1 d P A 1
H20 H 0.9170 0.0832 0.5828 0.047 Uiso 0.308(4) 1 calc PR A 1
C21 C 0.7012(11) 0.0582(6) 0.5165(9) 0.045(3) Uani 0.308(4) 1 d P A 1
C22 C 0.6689(10) 0.0554(4) 0.5900(5) 0.0304(17) Uani 0.308(4) 1 d P A 1
H22 H 0.5868 0.0229 0.5891 0.036 Uiso 0.308(4) 1 calc PR A 1
C23 C 0.7242(8) 0.0897(4) 0.6827(5) 0.0220(14) Uani 0.308(4) 1 d P A 1
H23 H 0.8164 0.1148 0.6935 0.026 Uiso 0.308(4) 1 calc PR A 1
C24 C 0.6507(3) 0.08777(14) 0.75540(19) 0.0666(7) Uani 1 1 d . . .
C25 C 0.5264(3) 0.05186(14) 0.7738(2) 0.0683(7) Uani 1 1 d . A .
H25 H 0.4652 0.0222 0.7268 0.082 Uiso 1 1 calc R . .
C26 C 0.4922(3) 0.05930(14) 0.8595(2) 0.0672(7) Uani 1 1 d . . .
H26 H 0.4076 0.0346 0.8715 0.081 Uiso 1 1 calc R A .
C27 C 0.5789(3) 0.10188(13) 0.92751(18) 0.0616(6) Uani 1 1 d . A .
H27 H 0.5552 0.1065 0.9868 0.074 Uiso 1 1 calc R . .
C28 C 0.7001(3) 0.13799(14) 0.90999(19) 0.0666(7) Uani 1 1 d . . .
H28 H 0.7595 0.1684 0.9570 0.080 Uiso 1 1 calc R A .
C29 C 0.7359(3) 0.13072(14) 0.8259(2) 0.0696(7) Uani 1 1 d . A .
H29 H 0.8212 0.1556 0.8152 0.084 Uiso 1 1 calc R . .
O1A O 0.7067(5) 0.0639(3) 0.4568(4) 0.0964(18) Uani 0.692(4) 1 d P A 2
C13A C 1.1336(6) 0.1126(3) 0.3321(4) 0.0315(12) Uani 0.692(4) 1 d PD A 2
C14A C 1.2592(5) 0.1513(2) 0.3217(3) 0.0435(11) Uani 0.692(4) 1 d PD A 2
H14A H 1.2701 0.1638 0.2608 0.052 Uiso 0.692(4) 1 calc PR A 2
C15A C 1.3684(5) 0.1723(2) 0.3957(3) 0.0633(14) Uani 0.692(4) 1 d PD A 2
H15A H 1.4530 0.1984 0.3859 0.076 Uiso 0.692(4) 1 calc PR A 2
C16A C 1.3526(7) 0.1548(4) 0.4832(4) 0.0651(19) Uani 0.692(4) 1 d PD A 2
H16A H 1.4263 0.1698 0.5351 0.078 Uiso 0.692(4) 1 calc PR A 2
C17A C 1.2323(6) 0.1161(3) 0.4974(3) 0.0517(11) Uani 0.692(4) 1 d PD A 2
H17A H 1.2240 0.1045 0.5590 0.062 Uiso 0.692(4) 1 calc PR A 2
C18A C 1.1203(4) 0.09281(18) 0.4230(2) 0.0327(7) Uani 0.692(4) 1 d PD A 2
C19A C 1.0004(3) 0.04079(13) 0.44164(19) 0.0345(8) Uani 0.692(4) 1 d P . 2
H19A H 0.9137 0.0431 0.3889 0.041 Uiso 0.692(4) 1 calc PR A 2
C20A C 0.9529(4) 0.04689(16) 0.5346(2) 0.0455(9) Uani 0.692(4) 1 d P . 2
H20A H 1.0154 0.0840 0.5778 0.055 Uiso 0.692(4) 1 calc PR A 2
C21A C 0.7911(10) 0.0625(4) 0.5275(5) 0.079(3) Uani 0.692(4) 1 d P A 2
C22A C 0.7719(5) 0.0850(2) 0.6341(4) 0.0725(13) Uani 0.692(4) 1 d P A 2
H22A H 0.8470 0.1085 0.6791 0.087 Uiso 0.692(4) 1 calc PR A 2
C23A C 0.6540(6) 0.0688(3) 0.6491(5) 0.0717(17) Uani 0.692(4) 1 d P A 2
H23A H 0.5749 0.0479 0.6046 0.086 Uiso 0.692(4) 1 calc PR A 2

loop_
_atom_site_aniso_label
_atom_site_aniso_U_11
_atom_site_aniso_U_22
_atom_site_aniso_U_33
_atom_site_aniso_U_23
_atom_site_aniso_U_13
_atom_site_aniso_U_12
S1 0.0473(3) 0.0345(2) 0.0706(4) -0.0010(3) -0.0021(3) -0.0042(2)
P1 0.0368(3) 0.0320(2) 0.0376(3) 0.0026(2) -0.0012(2) 0.0007(2)
O1 0.041(4) 0.057(3) 0.049(4) -0.009(3) -0.009(3) -0.009(3)
C1 0.0344(11) 0.0404(9) 0.0425(12) 0.0008(9) 0.0061(9) 0.0063(9)
C2 0.0566(15) 0.0458(11) 0.0558(16) -0.0074(11) 0.0080(12) 0.0015(11)
C3 0.0716(17) 0.0741(16) 0.0515(16) -0.0162(13) 0.0207(13) 0.0105(14)
C4 0.0595(16) 0.0839(17) 0.0522(16) 0.0017(13) 0.0224(12) 0.0043(14)
C5 0.0712(18) 0.0551(13) 0.083(2) 0.0103(13) 0.0421(15) 0.0058(12)
C6 0.0676(16) 0.0412(11) 0.0763(18) 0.0038(11) 0.0395(13) 0.0116(11)
C7 0.0413(11) 0.0401(10) 0.0262(10) -0.0003(8) 0.0071(8) 0.0032(9)
C8 0.0431(13) 0.0565(12) 0.0641(16) -0.0108(11) 0.0018(11) 0.0054(11)
C9 0.0451(14) 0.0853(18) 0.093(2) -0.0111(16) 0.0040(14) 0.0160(14)
C10 0.0626(17) 0.0692(16) 0.0726(19) 0.0044(13) 0.0235(14) 0.0278(14)
C11 0.0768(18) 0.0441(11) 0.0600(16) -0.0042(11) 0.0258(14) 0.0149(13)
C12 0.0530(13) 0.0443(11) 0.0386(12) -0.0033(9) 0.0125(10) 0.0023(10)
C13 0.029(5) 0.021(3) 0.013(5) -0.005(3) 0.005(3) -0.002(3)
C14 0.041(6) 0.042(5) 0.027(5) 0.006(4) 0.010(4) 0.004(4)
C15 0.023(4) 0.069(6) 0.044(8) 0.001(6) 0.001(5) -0.009(4)
C16 0.032(6) 0.045(5) 0.038(6) -0.001(4) -0.002(4) -0.007(4)
C17 0.043(5) 0.044(4) 0.030(5) -0.001(3) -0.004(4) -0.008(4)
C18 0.036(4) 0.035(4) 0.026(4) -0.002(3) 0.008(3) 0.006(3)
C19 0.039(4) 0.053(4) 0.025(3) -0.006(3) 0.008(3) -0.005(3)
C20 0.042(6) 0.048(6) 0.020(5) -0.012(4) -0.013(4) 0.001(5)
C21 0.020(4) 0.031(4) 0.074(9) -0.001(5) -0.012(5) 0.001(4)
C22 0.043(5) 0.030(3) 0.015(4) -0.003(3) -0.002(3) -0.010(3)
C23 0.008(3) 0.026(3) 0.033(4) -0.001(3) 0.005(3) -0.006(3)
C24 0.091(2) 0.0518(13) 0.0655(19) 0.0161(13) 0.0364(16) 0.0349(15)
C25 0.0697(18) 0.0629(15) 0.0689(19) -0.0021(13) 0.0068(15) 0.0070(14)
C26 0.0551(16) 0.0736(16) 0.077(2) -0.0016(14) 0.0229(15) -0.0040(13)
C27 0.0568(16) 0.0743(15) 0.0585(17) -0.0024(13) 0.0230(13) 0.0035(13)
C28 0.0559(16) 0.0678(15) 0.079(2) -0.0114(13) 0.0196(14) -0.0026(13)
C29 0.0691(18) 0.0608(14) 0.091(2) 0.0018(15) 0.0433(17) 0.0048(13)
O1A 0.067(3) 0.113(3) 0.121(4) 0.062(3) 0.046(4) 0.037(2)
C13A 0.033(3) 0.037(2) 0.028(3) 0.0085(17) 0.0117(18) 0.0042(16)
C14A 0.033(2) 0.060(3) 0.036(3) 0.0156(18) 0.0050(18) -0.0041(18)
C15A 0.037(2) 0.084(3) 0.062(3) 0.019(2) -0.002(2) -0.012(2)
C16A 0.045(3) 0.090(4) 0.050(4) 0.016(3) -0.012(3) -0.015(3)
C17A 0.050(3) 0.068(3) 0.033(2) 0.0113(19) 0.000(2) 0.003(2)
C18A 0.0353(19) 0.0327(16) 0.0311(19) 0.0068(14) 0.0090(15) 0.0039(15)
C19A 0.0466(18) 0.0313(13) 0.0306(16) 0.0024(11) 0.0195(13) 0.0026(12)
C20A 0.072(3) 0.0312(14) 0.0425(19) 0.0065(13) 0.0322(17) 0.0084(16)
C21A 0.113(7) 0.060(4) 0.083(5) 0.043(3) 0.062(5) 0.051(5)
C22A 0.064(3) 0.0420(19) 0.106(4) 0.003(2) 0.006(3) 0.010(2)
C23A 0.042(3) 0.055(3) 0.127(6) 0.034(3) 0.036(4) 0.016(2)

loop_
_atom_type_symbol
_atom_type_description
_atom_type_scat_dispersion_real
_atom_type_scat_dispersion_imag
_atom_type_scat_source
C C 0.0033 0.0016 'International Tables Vol C Tables 4.2.6.8 and 6.1.1.4'
H H 0.0000 0.0000 'International Tables Vol C Tables 4.2.6.8 and 6.1.1.4'
P P 0.1023 0.0942 'International Tables Vol C Tables 4.2.6.8 and 6.1.1.4'
S S 0.1246 0.1234 'International Tables Vol C Tables 4.2.6.8 and 6.1.1.4'
O O 0.0106 0.0060 'International Tables Vol C Tables 4.2.6.8 and 6.1.1.4'

loop_
_geom_angle_atom_site_label_1
_geom_angle_atom_site_label_2
_geom_angle_atom_site_label_3
_geom_angle
_geom_angle_site_symmetry_3
C13A P1 C1 100.21(16) .
C13A P1 C7 109.55(16) .
C1 P1 C7 105.53(8) .
C13A P1 C13 14.8(3) .
C1 P1 C13 113.6(3) .
C7 P1 C13 98.8(3) .
C13A P1 S1 116.44(17) .
C1 P1 S1 111.69(6) .
C7 P1 S1 112.30(7) .
C13 P1 S1 113.9(3) .
C2 C1 C6 118.5(2) .
C2 C1 P1 119.24(15) .
C6 C1 P1 122.25(15) .
C3 C2 C1 120.4(2) .
C4 C3 C2 120.7(2) .
C3 C4 C5 119.9(2) .
C4 C5 C6 120.2(2) .
C5 C6 C1 120.3(2) .
C12 C7 C8 118.64(18) .
C12 C7 P1 122.83(16) .
C8 C7 P1 118.49(14) .
C7 C8 C9 120.8(2) .
C10 C9 C8 119.6(2) .
C11 C10 C9 120.2(2) .
C10 C11 C12 120.4(2) .
C11 C12 C7 120.3(2) .
C18 C13 C14 121.4(9) .
C18 C13 P1 126.3(7) .
C14 C13 P1 112.1(6) .
C13 C14 C15 120.2(8) .
C16 C15 C14 119.4(8) .
C17 C16 C15 120.2(8) .
C16 C17 C18 122.4(8) .
C13 C18 C17 116.3(8) .
C13 C18 C19 122.7(7) .
C17 C18 C19 120.9(6) .
C20 C19 C18 128.1(6) .
C19 C20 C21 120.7(9) .
C22 C21 O1 127.9(10) .
C22 C21 C20 112.5(10) .
O1 C21 C20 119.5(12) .
C21 C22 C23 136.0(9) .
C24 C23 C22 124.6(7) .
C29 C24 C23 105.3(4) .
C29 C24 C25 117.7(2) .
C23 C24 C25 136.9(4) .
C29 C24 C23A 135.5(3) .
C23 C24 C23A 30.6(3) .
C25 C24 C23A 106.8(3) .
C26 C25 C24 120.3(3) .
C27 C26 C25 120.5(3) .
C26 C27 C28 119.8(2) .
C29 C28 C27 120.5(2) .
C28 C29 C24 121.3(3) .
C14A C13A C18A 117.9(5) .
C14A C13A P1 122.1(4) .
C18A C13A P1 119.9(4) .
C15A C14A C13A 123.0(4) .
C16A C15A C14A 118.6(4) .
C15A C16A C17A 120.8(5) .
C16A C17A C18A 121.7(4) .
C17A C18A C13A 117.9(4) .
C17A C18A C19A 119.3(3) .
C13A C18A C19A 122.4(3) .
C18A C19A C20A 119.5(2) .
C18A C19A C20A 115.1(2) 3_756
C20A C19A C20A 89.2(2) 3_756
C21A C20A C19A 115.2(3) .
C21A C20A C19A 114.0(3) 3_756
C19A C20A C19A 90.8(2) 3_756
O1A C21A C20A 122.9(6) .
O1A C21A C22A 130.4(7) .
C20A C21A C22A 106.4(5) .
C23A C22A C21A 113.9(7) .
C22A C23A C24 109.8(7) .

loop_
_geom_bond_atom_site_label_1
_geom_bond_atom_site_label_2
_geom_bond_distance
_geom_bond_site_symmetry_2
S1 P1 1.9566(7) .
P1 C13A 1.791(6) .
P1 C1 1.808(2) .
P1 C7 1.8141(19) .
P1 C13 1.913(11) .
O1 C21 1.196(14) .
C1 C2 1.383(3) .
C1 C6 1.394(3) .
C2 C3 1.377(3) .
C3 C4 1.367(3) .
C4 C5 1.368(3) .
C5 C6 1.381(3) .
C7 C12 1.381(2) .
C7 C8 1.383(3) .
C8 C9 1.383(3) .
C9 C10 1.369(3) .
C10 C11 1.367(3) .
C11 C12 1.379(3) .
C13 C18 1.385(9) .
C13 C14 1.384(11) .
C14 C15 1.382(11) .
C15 C16 1.363(12) .
C16 C17 1.363(10) .
C17 C18 1.402(9) .
C18 C19 1.490(10) .
C19 C20 1.370(12) .
C20 C21 1.458(14) .
C21 C22 1.187(15) .
C22 C23 1.478(10) .
C23 C24 1.392(8) .
C24 C29 1.384(4) .
C24 C25 1.397(4) .
C24 C23A 1.608(7) .
C25 C26 1.374(4) .
C26 C27 1.363(3) .
C27 C28 1.368(3) .
C28 C29 1.357(3) .
O1A C21A 1.167(8) .
C13A C14A 1.390(6) .
C13A C18A 1.414(5) .
C14A C15A 1.376(6) .
C15A C16A 1.364(6) .
C16A C17A 1.366(7) .
C17A C18A 1.406(5) .
C18A C19A 1.509(4) .
C19A C20A 1.531(4) .
C19A C20A 1.593(4) 3_756
C20A C21A 1.523(8) .
C20A C19A 1.593(4) 3_756
C21A C22A 1.666(9) .
C22A C23A 1.205(6) .
